data_7215240
loop_
_publ_author_name
'Chen, Jing-Huo'
'Liu, Ya-Mei'
'Zhang, Jin-Xue'
'Zhu, Yan-Yan'
'Tang, Ming-Sheng'
'Ng, Seik Weng'
'Yang, Guang'

_publ_section_title
;
 Halogen-involving weak interactions manifested in the crystal structures
 of silver(i) or gold(i) 4-halogenated-3,5-diphenylpyrazolato trimers
;
_journal_issue 23
_journal_name_full CrystEngComm
_journal_page_first 4987
_journal_paper_doi 10.1039/c4ce00029c
_journal_volume 16
_journal_year 2014
_chemical_formula_sum 'C48.5 H39.5 Ag3 Cl1.5 N6'
_chemical_formula_weight 1083.14
_chemical_name_systematic
; 
 ? 
;
_space_group_IT_number 2
_symmetry_cell_setting triclinic
_symmetry_space_group_name_Hall '-P 1'
_symmetry_space_group_name_H-M 'P -1'
_atom_sites_solution_hydrogens geom
_atom_sites_solution_primary direct
_atom_sites_solution_secondary difmap
_audit_creation_method SHELXL-97
_cell_angle_alpha 109.403(3)
_cell_angle_beta 97.433(2)
_cell_angle_gamma 92.184(2)
_cell_formula_units_Z 4
_cell_length_a 14.6187(3)
_cell_length_b 16.8833(5)
_cell_length_c 18.7304(5)
_cell_measurement_reflns_used 15763
_cell_measurement_temperature 298(2)
_cell_measurement_theta_max 72.3090
_cell_measurement_theta_min 3.6630
_cell_volume 4307.4(2)
_computing_cell_refinement 'Bruker FRAMBO'
_computing_data_collection 'Bruker FRAMBO'
_computing_data_reduction 'Bruker SAINT'
_computing_molecular_graphics 'Bruker SHELXTL'
_computing_publication_material 'Bruker SHELXTL'
_computing_structure_refinement 'SHELXL-97 (Sheldrick, 1997)'
_computing_structure_solution 'SHELXS-97 (Sheldrick, 1990)'
_diffrn_ambient_temperature 298(2)
_diffrn_detector_area_resol_mean 16.2312
_diffrn_measured_fraction_theta_full 0.999
_diffrn_measured_fraction_theta_max 0.999
_diffrn_measurement_device_type 'Xcalibur, Eos, Gemini'
_diffrn_measurement_method 'phi and omega scans'
_diffrn_radiation_monochromator graphite
_diffrn_radiation_source 'Enhance (Cu) X-ray Source'
_diffrn_radiation_type CuK\a
_diffrn_radiation_wavelength 1.54178
_diffrn_reflns_av_R_equivalents 0.0318
_diffrn_reflns_av_sigmaI/netI 0.0434
_diffrn_reflns_limit_h_max 13
_diffrn_reflns_limit_h_min -17
_diffrn_reflns_limit_k_max 19
_diffrn_reflns_limit_k_min -20
_diffrn_reflns_limit_l_max 22
_diffrn_reflns_limit_l_min -22
_diffrn_reflns_number 31081
_diffrn_reflns_theta_full 67.07
_diffrn_reflns_theta_max 67.07
_diffrn_reflns_theta_min 3.67
_exptl_absorpt_coefficient_mu 12.015
_exptl_absorpt_correction_T_max 1.00000
_exptl_absorpt_correction_T_min 0.43972
_exptl_absorpt_correction_type multi-scan
_exptl_absorpt_process_details
;
CrysAlisPro, Agilent Technologies,
Version 1.171.36.28 (release 01-02-2013 CrysAlis171 .NET)
(compiled Feb  1 2013,16:14:44)
Empirical absorption correction using spherical harmonics,
 implemented in SCALE3 ABSPACK scaling algorithm.
;
_exptl_crystal_colour colorless
_exptl_crystal_density_diffrn 1.670
_exptl_crystal_density_method 'not measured'
_exptl_crystal_description block
_exptl_crystal_F_000 2156
_exptl_crystal_size_max 0.35
_exptl_crystal_size_mid 0.28
_exptl_crystal_size_min 0.25
_refine_diff_density_max 1.386
_refine_diff_density_min -1.000
_refine_diff_density_rms 0.095
_refine_ls_extinction_method none
_refine_ls_goodness_of_fit_ref 1.020
_refine_ls_hydrogen_treatment constr
_refine_ls_matrix_type full
_refine_ls_number_parameters 1069
_refine_ls_number_reflns 15380
_refine_ls_number_restraints 0
_refine_ls_restrained_S_all 1.020
_refine_ls_R_factor_all 0.0441
_refine_ls_R_factor_gt 0.0370
_refine_ls_shift/su_max 0.002
_refine_ls_shift/su_mean 0.000
_refine_ls_structure_factor_coef Fsqd
_refine_ls_weighting_details 'calc w=1/[\s^2^(Fo^2^)+(0.0478P)^2^+2.6187P] where P=(Fo^2^+2Fc^2^)/3'
_refine_ls_weighting_scheme calc
_refine_ls_wR_factor_gt 0.0918
_refine_ls_wR_factor_ref 0.0975
_reflns_number_gt 13270
_reflns_number_total 15380
_reflns_threshold_expression >2sigma(I)
_cod_data_source_file c4ce00029c2.cif
_cod_data_source_block Ag-MePh2pz
_cod_depositor_comments
;
The following automatic conversions were performed:

'_symmetry_cell_setting' value 'Triclinic' changed to 'triclinic'
according to
/usr/data/users/saulius/crontab/automatic-downloads/rss-feeds/RSC/lib/dictionaries/cif_core.dic
dictionary named 'cif_core.dic' version 2.4.2 from 2011-04-26.

Automatic conversion script
Id: cif_fix_values 2281 2013-09-26 08:29:07Z andrius 

 Adding full bibliography for 7215236--7215242.cif.
;
_cod_original_cell_volume 4307.41(19)
_cod_original_sg_symbol_H-M P-1
_cod_database_code 7215240

loop_
_symmetry_equiv_pos_as_xyz
'x, y, z'
'-x, -y, -z'

loop_
_atom_site_label
_atom_site_type_symbol
_atom_site_fract_x
_atom_site_fract_y
_atom_site_fract_z
_atom_site_U_iso_or_equiv
_atom_site_adp_type
_atom_site_occupancy
_atom_site_symmetry_multiplicity
_atom_site_calc_flag
_atom_site_refinement_flags
Ag1 Ag 0.115596(19) 0.755651(18) 0.380206(18) 0.03989(8) Uani 1 1 d .
Ag2 Ag -0.10299(2) 0.665910(17) 0.31952(2) 0.04362(8) Uani 1 1 d .
Ag3 Ag 0.058124(19) 0.542009(19) 0.363292(19) 0.04373(8) Uani 1 1 d .
N4 N -0.0810(2) 0.5022(2) 0.3487(2) 0.0410(8) Uani 1 1 d .
N5 N 0.1940(2) 0.5980(2) 0.3960(2) 0.0379(7) Uani 1 1 d .
N6 N 0.2113(2) 0.6832(2) 0.41680(19) 0.0380(7) Uani 1 1 d .
N1 N 0.0134(2) 0.8256(2) 0.3483(2) 0.0375(7) Uani 1 1 d .
N2 N -0.0697(2) 0.78224(19) 0.3109(2) 0.0375(7) Uani 1 1 d .
Ag4 Ag 1.01967(2) 0.798333(17) 0.142892(19) 0.04427(8) Uani 1 1 d .
Ag5 Ag 0.80296(2) 0.730549(18) 0.03626(2) 0.04841(9) Uani 1 1 d .
Ag6 Ag 0.91238(2) 0.590633(19) 0.09902(2) 0.04630(9) Uani 1 1 d .
N9 N 0.7443(2) 0.6067(2) 0.0015(2) 0.0419(8) Uani 1 1 d .
N7 N 0.9448(2) 0.8841(2) 0.1067(2) 0.0425(8) Uani 1 1 d .
N8 N 0.8541(3) 0.8564(2) 0.0757(2) 0.0465(9) Uani 1 1 d .
N12 N 1.0914(2) 0.7033(2) 0.1674(2) 0.0404(7) Uani 1 1 d .
N11 N 1.0491(2) 0.6237(2) 0.1494(2) 0.0408(8) Uani 1 1 d .
N10 N 0.7796(2) 0.5558(2) 0.0387(2) 0.0409(8) Uani 1 1 d .
C9 C 0.6645(3) 0.5691(2) -0.0426(2) 0.0370(8) Uani 1 1 d .
C85 C 1.0895(3) 0.4828(3) 0.1495(2) 0.0382(8) Uani 1 1 d .
C11 C 1.1118(3) 0.5743(2) 0.1679(2) 0.0359(8) Uani 1 1 d .
N3 N -0.1429(2) 0.5590(2) 0.3414(2) 0.0427(8) Uani 1 1 d .
C23 C 1.1967(3) 0.6226(2) 0.2004(2) 0.0355(8) Uani 1 1 d .
C2 C -0.1260(3) 0.8361(2) 0.2932(2) 0.0366(8) Uani 1 1 d .
C79 C 0.7433(3) 0.4188(3) 0.0502(2) 0.0408(9) Uani 1 1 d .
C24 C 1.2867(3) 0.5934(3) 0.2253(3) 0.0448(9) Uani 1 1 d .
H24A H 1.3368 0.6262 0.2172 0.067 Uiso 1 1 calc R
H24B H 1.2890 0.5350 0.1960 0.067 Uiso 1 1 calc R
H24C H 1.2920 0.6003 0.2787 0.067 Uiso 1 1 calc R
C21 C 0.6469(3) 0.4905(3) -0.0349(2) 0.0393(8) Uani 1 1 d .
C31 C -0.2222(3) 0.8080(3) 0.2559(2) 0.0402(9) Uani 1 1 d .
C4 C -0.1272(3) 0.4393(2) 0.3619(2) 0.0375(8) Uani 1 1 d .
C3 C -0.2269(3) 0.5307(2) 0.3494(2) 0.0376(8) Uani 1 1 d .
C15 C -0.2208(3) 0.4546(3) 0.3628(2) 0.0417(9) Uani 1 1 d .
C7 C 0.9568(3) 0.9661(2) 0.1130(2) 0.0426(9) Uani 1 1 d .
C61 C 1.0460(3) 1.0175(2) 0.1452(3) 0.0430(9) Uani 1 1 d .
C12 C 1.1806(3) 0.7029(2) 0.1978(2) 0.0353(8) Uani 1 1 d .
C43 C -0.0814(3) 0.3649(3) 0.3670(3) 0.0434(9) Uani 1 1 d .
C13 C -0.0800(3) 0.9171(2) 0.3192(2) 0.0390(8) Uani 1 1 d .
C10 C 0.7223(3) 0.4850(2) 0.0177(2) 0.0379(8) Uani 1 1 d .
C73 C 0.6113(3) 0.6111(3) -0.0900(2) 0.0399(9) Uani 1 1 d .
C5 C 0.2720(3) 0.5653(3) 0.4169(2) 0.0443(9) Uani 1 1 d .
C25 C 0.0838(3) 0.9726(2) 0.3958(2) 0.0377(8) Uani 1 1 d .
C6 C 0.3011(3) 0.7033(3) 0.4512(2) 0.0404(9) Uani 1 1 d .
C86 C 1.0317(3) 0.4358(3) 0.0829(3) 0.0472(10) Uani 1 1 d .
H86 H 1.0064 0.4619 0.0493 0.057 Uiso 1 1 calc R
C26 C 0.0651(3) 1.0470(3) 0.4501(3) 0.0496(10) Uani 1 1 d .
H26 H 0.0046 1.0552 0.4596 0.059 Uiso 1 1 calc R
C84 C 0.7749(3) 0.4389(3) 0.1272(3) 0.0489(10) Uani 1 1 d .
H84 H 0.7820 0.4952 0.1586 0.059 Uiso 1 1 calc R
C17 C 0.3422(3) 0.6304(3) 0.4511(3) 0.0452(10) Uani 1 1 d .
C55 C 0.3386(3) 0.7922(3) 0.4866(2) 0.0470(10) Uani 1 1 d .
C91 C 1.2469(3) 0.7774(2) 0.2190(2) 0.0396(9) Uani 1 1 d .
C22 C 0.5670(3) 0.4259(3) -0.0761(3) 0.0547(12) Uani 1 1 d .
H22A H 0.5133 0.4415 -0.0519 0.082 Uiso 1 1 calc R
H22B H 0.5825 0.3718 -0.0743 0.082 Uiso 1 1 calc R
H22C H 0.5544 0.4232 -0.1285 0.082 Uiso 1 1 calc R
C8 C 0.8113(3) 0.9204(3) 0.0624(3) 0.0465(10) Uani 1 1 d .
C74 C 0.5157(3) 0.6097(3) -0.0975(3) 0.0503(10) Uani 1 1 d .
H74 H 0.4835 0.5798 -0.0736 0.060 Uiso 1 1 calc R
C1 C 0.0076(3) 0.9066(2) 0.3544(2) 0.0369(8) Uani 1 1 d .
C62 C 1.0780(4) 1.0711(3) 0.1091(3) 0.0541(11) Uani 1 1 d .
H62 H 1.0447 1.0724 0.0638 0.065 Uiso 1 1 calc R
C37 C -0.3090(3) 0.5769(3) 0.3416(2) 0.0408(9) Uani 1 1 d .
C48 C -0.0347(3) 0.3207(3) 0.3082(3) 0.0507(10) Uani 1 1 d .
H48 H -0.0318 0.3396 0.2672 0.061 Uiso 1 1 calc R
C36 C -0.2476(3) 0.7272(3) 0.2040(3) 0.0472(10) Uani 1 1 d .
H36 H -0.2023 0.6901 0.1908 0.057 Uiso 1 1 calc R
C30 C 0.1737(3) 0.9623(3) 0.3830(3) 0.0483(10) Uani 1 1 d .
H30 H 0.1877 0.9126 0.3475 0.058 Uiso 1 1 calc R
C66 C 1.0971(3) 1.0159(3) 0.2122(3) 0.0498(10) Uani 1 1 d .
H66 H 1.0768 0.9801 0.2365 0.060 Uiso 1 1 calc R
C96 C 1.3129(3) 0.7966(3) 0.2847(3) 0.0486(10) Uani 1 1 d .
H96 H 1.3135 0.7632 0.3155 0.058 Uiso 1 1 calc R
C27 C 0.1357(4) 1.1089(3) 0.4902(3) 0.0638(14) Uani 1 1 d .
H27 H 0.1225 1.1579 0.5270 0.077 Uiso 1 1 calc R
C80 C 0.7330(4) 0.3332(3) 0.0049(3) 0.0591(13) Uani 1 1 d .
H80 H 0.7122 0.3172 -0.0474 0.071 Uiso 1 1 calc R
C83 C 0.7962(4) 0.3777(3) 0.1588(3) 0.0597(13) Uani 1 1 d .
H83 H 0.8177 0.3931 0.2109 0.072 Uiso 1 1 calc R
C78 C 0.6574(4) 0.6558(3) -0.1266(3) 0.0558(11) Uani 1 1 d .
H78 H 0.7216 0.6574 -0.1224 0.067 Uiso 1 1 calc R
C14 C -0.1121(3) 0.9949(3) 0.3059(3) 0.0549(12) Uani 1 1 d .
H14A H -0.1524 0.9793 0.2578 0.082 Uiso 1 1 calc R
H14B H -0.0595 1.0302 0.3050 0.082 Uiso 1 1 calc R
H14C H -0.1450 1.0250 0.3464 0.082 Uiso 1 1 calc R
C38 C -0.3064(3) 0.6646(3) 0.3759(3) 0.0486(10) Uani 1 1 d .
H38 H -0.2523 0.6949 0.4058 0.058 Uiso 1 1 calc R
C49 C 0.2747(4) 0.4753(3) 0.4073(3) 0.0537(11) Uani 1 1 d .
C18 C 0.4376(3) 0.6231(4) 0.4882(3) 0.0627(14) Uani 1 1 d .
H18A H 0.4810 0.6215 0.4536 0.094 Uiso 1 1 calc R
H18B H 0.4378 0.5723 0.5006 0.094 Uiso 1 1 calc R
H18C H 0.4549 0.6708 0.5342 0.094 Uiso 1 1 calc R
C47 C 0.0078(4) 0.2486(3) 0.3093(3) 0.0634(13) Uani 1 1 d .
H47 H 0.0395 0.2202 0.2696 0.076 Uiso 1 1 calc R
C32 C -0.2927(3) 0.8613(3) 0.2738(3) 0.0578(12) Uani 1 1 d .
H32 H -0.2782 0.9156 0.3088 0.069 Uiso 1 1 calc R
C42 C -0.3913(3) 0.5345(3) 0.2978(3) 0.0518(11) Uani 1 1 d .
H42 H -0.3947 0.4763 0.2744 0.062 Uiso 1 1 calc R
C88 C 1.0496(4) 0.3104(3) 0.1143(4) 0.0662(15) Uani 1 1 d .
H88 H 1.0365 0.2528 0.1025 0.079 Uiso 1 1 calc R
C90 C 1.1279(3) 0.4421(3) 0.1981(3) 0.0474(10) Uani 1 1 d .
H90 H 1.1673 0.4725 0.2429 0.057 Uiso 1 1 calc R
C67 C 0.7115(3) 0.9091(3) 0.0313(3) 0.0545(12) Uani 1 1 d .
C89 C 1.1075(4) 0.3563(3) 0.1800(4) 0.0630(14) Uani 1 1 d .
H89 H 1.1334 0.3294 0.2129 0.076 Uiso 1 1 calc R
C56 C 0.2826(4) 0.8540(3) 0.5193(3) 0.0598(13) Uani 1 1 d .
H56 H 0.2204 0.8395 0.5189 0.072 Uiso 1 1 calc R
C33 C -0.3835(3) 0.8352(4) 0.2406(4) 0.0703(16) Uani 1 1 d .
H33 H -0.4291 0.8723 0.2524 0.084 Uiso 1 1 calc R
C44 C -0.0861(4) 0.3350(4) 0.4267(3) 0.0650(14) Uani 1 1 d .
H44 H -0.1175 0.3631 0.4666 0.078 Uiso 1 1 calc R
C39 C -0.3831(4) 0.7062(3) 0.3655(3) 0.0598(13) Uani 1 1 d .
H39 H -0.3803 0.7645 0.3885 0.072 Uiso 1 1 calc R
C63 C 1.1598(4) 1.1222(3) 0.1412(3) 0.0612(13) Uani 1 1 d .
H63 H 1.1813 1.1574 0.1167 0.073 Uiso 1 1 calc R
C45 C -0.0433(5) 0.2618(4) 0.4270(4) 0.0791(18) Uani 1 1 d .
H45 H -0.0465 0.2420 0.4674 0.095 Uiso 1 1 calc R
C87 C 1.0111(4) 0.3502(3) 0.0661(3) 0.0595(13) Uani 1 1 d .
H87 H 0.9711 0.3195 0.0218 0.071 Uiso 1 1 calc R
C65 C 1.1787(4) 1.0679(3) 0.2432(3) 0.0633(13) Uani 1 1 d .
H65 H 1.2130 1.0664 0.2881 0.076 Uiso 1 1 calc R
C92 C 1.2476(3) 0.8288(3) 0.1745(3) 0.0510(10) Uani 1 1 d .
H92 H 1.2043 0.8169 0.1306 0.061 Uiso 1 1 calc R
C19 C 0.8735(3) 0.9920(3) 0.0853(3) 0.0488(10) Uani 1 1 d .
C40 C -0.4634(3) 0.6635(4) 0.3221(3) 0.0624(13) Uani 1 1 d .
H40 H -0.5148 0.6924 0.3153 0.075 Uiso 1 1 calc R
C41 C -0.4681(3) 0.5767(4) 0.2882(3) 0.0609(13) Uani 1 1 d .
H41 H -0.5229 0.5470 0.2591 0.073 Uiso 1 1 calc R
C16 C -0.2972(4) 0.4011(4) 0.3745(3) 0.0628(13) Uani 1 1 d .
H16A H -0.3426 0.4363 0.3981 0.094 Uiso 1 1 calc R
H16B H -0.2726 0.3709 0.4069 0.094 Uiso 1 1 calc R
H16C H -0.3256 0.3618 0.3259 0.094 Uiso 1 1 calc R
C75 C 0.4675(4) 0.6520(4) -0.1398(3) 0.0666(15) Uani 1 1 d .
H75 H 0.4034 0.6510 -0.1436 0.080 Uiso 1 1 calc R
C76 C 0.5136(5) 0.6951(4) -0.1761(3) 0.0725(17) Uani 1 1 d .
H76 H 0.4809 0.7227 -0.2054 0.087 Uiso 1 1 calc R
C93 C 1.3122(4) 0.8978(3) 0.1950(4) 0.0678(15) Uani 1 1 d .
H93 H 1.3119 0.9320 0.1649 0.081 Uiso 1 1 calc R
C60 C 0.4315(4) 0.8165(4) 0.4893(3) 0.0674(15) Uani 1 1 d .
H60 H 0.4709 0.7767 0.4669 0.081 Uiso 1 1 calc R
C77 C 0.6095(5) 0.6980(4) -0.1692(3) 0.0745(17) Uani 1 1 d .
H77 H 0.6413 0.7282 -0.1931 0.089 Uiso 1 1 calc R
C81 C 0.7535(5) 0.2725(3) 0.0376(4) 0.0728(16) Uani 1 1 d .
H81 H 0.7450 0.2159 0.0072 0.087 Uiso 1 1 calc R
C95 C 1.3780(3) 0.8659(3) 0.3040(3) 0.0651(15) Uani 1 1 d .
H95 H 1.4223 0.8780 0.3474 0.078 Uiso 1 1 calc R
C46 C 0.0028(4) 0.2197(3) 0.3692(4) 0.0681(15) Uani 1 1 d .
H46 H 0.0309 0.1715 0.3701 0.082 Uiso 1 1 calc R
C28 C 0.2254(4) 1.0983(3) 0.4759(3) 0.0649(14) Uani 1 1 d .
H28 H 0.2727 1.1402 0.5022 0.078 Uiso 1 1 calc R
C82 C 0.7861(4) 0.2943(3) 0.1141(3) 0.0666(14) Uani 1 1 d .
H82 H 0.8011 0.2531 0.1353 0.080 Uiso 1 1 calc R
C64 C 1.2091(4) 1.1216(3) 0.2079(3) 0.0647(14) Uani 1 1 d .
H64 H 1.2630 1.1573 0.2295 0.078 Uiso 1 1 calc R
C72 C 0.6512(4) 0.8610(3) 0.0545(4) 0.0672(15) Uani 1 1 d .
H72 H 0.6728 0.8366 0.0906 0.081 Uiso 1 1 calc R
C29 C 0.2440(4) 1.0254(4) 0.4226(3) 0.0649(14) Uani 1 1 d .
H29 H 0.3044 1.0179 0.4127 0.078 Uiso 1 1 calc R
C94 C 1.3772(4) 0.9160(3) 0.2600(4) 0.0724(17) Uani 1 1 d .
H94 H 1.4204 0.9624 0.2738 0.087 Uiso 1 1 calc R
C54 C 0.3448(5) 0.4300(4) 0.3737(4) 0.0792(19) Uani 1 1 d .
H54 H 0.3886 0.4554 0.3545 0.095 Uiso 1 1 calc R
C50 C 0.2096(4) 0.4361(3) 0.4352(3) 0.0677(15) Uani 1 1 d .
H50 H 0.1618 0.4657 0.4567 0.081 Uiso 1 1 calc R
C68 C 0.6780(4) 0.9457(4) -0.0220(4) 0.0717(16) Uani 1 1 d .
H68 H 0.7179 0.9781 -0.0382 0.086 Uiso 1 1 calc R
C57 C 0.3186(6) 0.9380(4) 0.5531(3) 0.084(2) Uani 1 1 d .
H57 H 0.2797 0.9793 0.5733 0.101 Uiso 1 1 calc R
C59 C 0.4651(5) 0.8997(5) 0.5253(4) 0.094(3) Uani 1 1 d .
H59 H 0.5276 0.9150 0.5279 0.113 Uiso 1 1 calc R
C51 C 0.2154(6) 0.3523(4) 0.4313(4) 0.096(3) Uani 1 1 d .
H51 H 0.1727 0.3263 0.4510 0.115 Uiso 1 1 calc R
C35 C -0.3387(4) 0.7010(3) 0.1716(3) 0.0623(13) Uani 1 1 d .
H35 H -0.3538 0.6466 0.1369 0.075 Uiso 1 1 calc R
C34 C -0.4070(4) 0.7544(4) 0.1900(3) 0.0675(15) Uani 1 1 d .
H34 H -0.4685 0.7362 0.1686 0.081 Uiso 1 1 calc R
C71 C 0.5566(4) 0.8491(4) 0.0231(5) 0.087(2) Uani 1 1 d .
H71 H 0.5158 0.8161 0.0380 0.104 Uiso 1 1 calc R
C58 C 0.4091(6) 0.9598(5) 0.5568(4) 0.100(3) Uani 1 1 d .
H58 H 0.4330 1.0156 0.5808 0.119 Uiso 1 1 calc R
C69 C 0.5840(5) 0.9334(5) -0.0510(4) 0.093(2) Uani 1 1 d .
H69 H 0.5612 0.9583 -0.0863 0.111 Uiso 1 1 calc R
C53 C 0.3487(7) 0.3461(5) 0.3691(4) 0.110(3) Uani 1 1 d .
H53 H 0.3951 0.3155 0.3463 0.132 Uiso 1 1 calc R
C52 C 0.2858(8) 0.3086(5) 0.3974(5) 0.119(4) Uani 1 1 d .
H52 H 0.2899 0.2527 0.3940 0.143 Uiso 1 1 calc R
C70 C 0.5247(5) 0.8852(5) -0.0283(5) 0.098(3) Uani 1 1 d .
H70 H 0.4622 0.8773 -0.0484 0.118 Uiso 1 1 calc R
Cl1 Cl 0.6188(3) 0.03195(17) 0.1965(2) 0.1821(17) Uani 1 1 d .
Cl2 Cl 0.7271(4) 0.1794(3) 0.2782(4) 0.292(3) Uani 1 1 d .
Cl3 Cl 0.5406(3) 0.1657(2) 0.2983(2) 0.201(2) Uani 1 1 d .
C97 C 0.6310(10) 0.1175(8) 0.2680(9) 0.203(8) Uani 1 1 d .
H97 H 0.6487 0.0950 0.3093 0.244 Uiso 1 1 calc R
C20 C 0.8543(4) 1.0789(3) 0.0859(4) 0.0728(17) Uani 1 1 d .
H20A H 0.8621 1.0836 0.0373 0.109 Uiso 1 1 calc R
H20B H 0.8966 1.1198 0.1257 0.109 Uiso 1 1 calc R
H20C H 0.7919 1.0888 0.0949 0.109 Uiso 1 1 calc R

loop_
_atom_site_aniso_label
_atom_site_aniso_U_11
_atom_site_aniso_U_22
_atom_site_aniso_U_33
_atom_site_aniso_U_23
_atom_site_aniso_U_13
_atom_site_aniso_U_12
Ag1 0.03197(14) 0.03503(14) 0.05217(17) 0.01663(12) 0.00050(12) 0.00031(11)
Ag2 0.03610(15) 0.02643(13) 0.0675(2) 0.01773(13) 0.00183(13) -0.00360(11)
Ag3 0.03011(14) 0.03800(15) 0.05965(19) 0.01614(13) -0.00222(12) -0.00352(11)
N4 0.0299(16) 0.0327(16) 0.060(2) 0.0190(15) -0.0001(15) -0.0018(13)
N5 0.0266(15) 0.0377(17) 0.0467(18) 0.0144(14) -0.0030(13) 0.0009(13)
N6 0.0312(16) 0.0385(17) 0.0432(18) 0.0147(14) 0.0010(13) -0.0011(13)
N1 0.0301(16) 0.0305(16) 0.0501(19) 0.0138(14) 0.0016(14) -0.0028(13)
N2 0.0335(16) 0.0239(14) 0.054(2) 0.0120(14) 0.0043(14) 0.0006(12)
Ag4 0.04239(16) 0.02853(14) 0.05919(19) 0.01630(12) -0.00628(13) 0.00507(11)
Ag5 0.04419(17) 0.02644(14) 0.0677(2) 0.01374(13) -0.00843(14) -0.00245(12)
Ag6 0.03087(15) 0.03446(15) 0.0641(2) 0.01077(13) -0.00990(13) 0.00164(11)
N9 0.0322(17) 0.0296(16) 0.057(2) 0.0104(15) -0.0045(15) -0.0011(13)
N7 0.0411(18) 0.0259(15) 0.057(2) 0.0155(15) -0.0070(15) 0.0027(14)
N8 0.0425(19) 0.0274(16) 0.064(2) 0.0154(16) -0.0086(17) 0.0004(14)
N12 0.0365(17) 0.0320(16) 0.0499(19) 0.0152(14) -0.0067(14) 0.0042(14)
N11 0.0294(16) 0.0328(16) 0.053(2) 0.0114(15) -0.0089(14) 0.0002(13)
N10 0.0307(16) 0.0263(15) 0.058(2) 0.0095(14) -0.0082(14) 0.0008(13)
C9 0.0339(19) 0.0347(19) 0.0375(19) 0.0074(16) 0.0025(16) -0.0025(15)
C85 0.0314(19) 0.037(2) 0.049(2) 0.0169(17) 0.0097(16) 0.0067(16)
C11 0.0344(19) 0.0326(19) 0.040(2) 0.0117(15) 0.0036(15) 0.0071(15)
N3 0.0343(17) 0.0311(16) 0.063(2) 0.0201(16) -0.0007(15) -0.0042(13)
C23 0.0299(18) 0.039(2) 0.0371(19) 0.0116(16) 0.0042(15) 0.0076(15)
C2 0.035(2) 0.0308(18) 0.042(2) 0.0097(16) 0.0067(16) 0.0027(15)
C79 0.039(2) 0.0325(19) 0.045(2) 0.0074(17) 0.0013(17) 0.0022(16)
C24 0.034(2) 0.047(2) 0.053(2) 0.0179(19) 0.0019(18) 0.0081(18)
C21 0.041(2) 0.037(2) 0.0341(19) 0.0094(16) -0.0012(16) -0.0084(17)
C31 0.034(2) 0.036(2) 0.048(2) 0.0125(17) 0.0037(17) -0.0001(16)
C4 0.042(2) 0.0312(18) 0.0377(19) 0.0109(15) 0.0033(16) -0.0034(16)
C3 0.035(2) 0.0323(19) 0.041(2) 0.0093(16) -0.0002(16) -0.0060(15)
C15 0.046(2) 0.038(2) 0.041(2) 0.0135(17) 0.0083(17) -0.0043(18)
C7 0.053(2) 0.0277(18) 0.047(2) 0.0154(16) 0.0027(19) 0.0037(17)
C61 0.056(2) 0.0229(17) 0.050(2) 0.0112(16) 0.0071(19) 0.0036(17)
C12 0.0312(18) 0.0354(19) 0.0368(19) 0.0100(15) 0.0015(15) 0.0035(15)
C43 0.048(2) 0.033(2) 0.050(2) 0.0170(18) 0.0042(19) -0.0029(17)
C13 0.035(2) 0.0302(19) 0.052(2) 0.0141(17) 0.0070(17) 0.0003(15)
C10 0.039(2) 0.0291(18) 0.038(2) 0.0050(15) -0.0002(16) -0.0003(15)
C73 0.039(2) 0.037(2) 0.038(2) 0.0088(16) -0.0007(16) -0.0026(16)
C5 0.040(2) 0.052(2) 0.043(2) 0.0195(19) 0.0037(17) 0.0086(19)
C25 0.041(2) 0.0306(18) 0.041(2) 0.0131(16) 0.0027(16) -0.0057(16)
C6 0.0322(19) 0.055(2) 0.0342(19) 0.0181(18) 0.0011(15) -0.0064(17)
C86 0.049(2) 0.038(2) 0.053(2) 0.0122(19) 0.008(2) 0.0054(19)
C26 0.054(3) 0.038(2) 0.058(3) 0.019(2) 0.009(2) -0.0014(19)
C84 0.050(2) 0.039(2) 0.048(2) 0.0057(18) -0.0017(19) 0.0037(19)
C17 0.032(2) 0.060(3) 0.047(2) 0.026(2) 0.0009(17) 0.0003(18)
C55 0.043(2) 0.061(3) 0.036(2) 0.0224(19) -0.0046(17) -0.018(2)
C91 0.0338(19) 0.0339(19) 0.047(2) 0.0070(16) 0.0084(17) 0.0054(16)
C22 0.058(3) 0.051(3) 0.047(2) 0.017(2) -0.010(2) -0.024(2)
C8 0.054(3) 0.0304(19) 0.052(2) 0.0120(18) 0.000(2) 0.0110(18)
C74 0.041(2) 0.060(3) 0.047(2) 0.019(2) -0.0026(19) -0.003(2)
C1 0.0316(18) 0.0304(18) 0.046(2) 0.0106(16) 0.0055(16) -0.0035(15)
C62 0.070(3) 0.037(2) 0.056(3) 0.018(2) 0.009(2) 0.000(2)
C37 0.033(2) 0.042(2) 0.046(2) 0.0134(18) 0.0037(16) -0.0019(17)
C48 0.055(3) 0.046(2) 0.056(3) 0.025(2) 0.010(2) 0.008(2)
C36 0.044(2) 0.038(2) 0.053(2) 0.0087(19) 0.0025(19) -0.0018(18)
C30 0.040(2) 0.043(2) 0.054(3) 0.0075(19) 0.0049(19) -0.0060(18)
C66 0.055(3) 0.040(2) 0.054(3) 0.019(2) 0.002(2) -0.005(2)
C96 0.037(2) 0.050(2) 0.051(2) 0.010(2) 0.0015(18) -0.0024(19)
C27 0.082(4) 0.038(2) 0.061(3) 0.007(2) 0.005(3) -0.010(2)
C80 0.086(4) 0.036(2) 0.049(3) 0.0089(19) 0.000(2) 0.004(2)
C83 0.065(3) 0.066(3) 0.048(3) 0.021(2) 0.002(2) 0.016(3)
C78 0.052(3) 0.056(3) 0.060(3) 0.021(2) 0.009(2) -0.006(2)
C14 0.047(2) 0.038(2) 0.085(4) 0.030(2) 0.005(2) 0.0061(19)
C38 0.037(2) 0.044(2) 0.055(3) 0.0079(19) 0.0000(19) -0.0033(18)
C49 0.057(3) 0.051(3) 0.047(2) 0.015(2) -0.011(2) 0.008(2)
C18 0.038(2) 0.089(4) 0.069(3) 0.044(3) -0.005(2) 0.001(2)
C47 0.073(3) 0.051(3) 0.067(3) 0.018(2) 0.015(3) 0.020(3)
C32 0.044(2) 0.041(2) 0.077(3) 0.007(2) 0.005(2) 0.003(2)
C42 0.043(2) 0.045(2) 0.059(3) 0.012(2) -0.001(2) -0.0056(19)
C88 0.064(3) 0.035(2) 0.107(5) 0.027(3) 0.030(3) 0.006(2)
C90 0.046(2) 0.051(2) 0.057(3) 0.029(2) 0.015(2) 0.013(2)
C67 0.050(3) 0.038(2) 0.065(3) 0.007(2) -0.003(2) 0.013(2)
C89 0.064(3) 0.053(3) 0.095(4) 0.048(3) 0.030(3) 0.021(3)
C56 0.068(3) 0.057(3) 0.047(3) 0.015(2) -0.001(2) -0.017(3)
C33 0.037(2) 0.068(3) 0.108(5) 0.032(3) 0.010(3) 0.012(2)
C44 0.089(4) 0.059(3) 0.060(3) 0.034(3) 0.023(3) 0.015(3)
C39 0.050(3) 0.054(3) 0.068(3) 0.013(2) 0.005(2) 0.010(2)
C63 0.062(3) 0.045(3) 0.084(4) 0.030(3) 0.020(3) -0.002(2)
C45 0.099(5) 0.073(4) 0.092(4) 0.062(4) 0.019(4) 0.011(3)
C87 0.054(3) 0.037(2) 0.079(3) 0.008(2) 0.014(2) 0.001(2)
C65 0.063(3) 0.054(3) 0.066(3) 0.018(2) -0.006(3) -0.006(2)
C92 0.054(3) 0.041(2) 0.060(3) 0.018(2) 0.010(2) 0.006(2)
C19 0.056(3) 0.0278(19) 0.061(3) 0.0148(18) 0.002(2) 0.0073(18)
C40 0.037(2) 0.077(4) 0.072(3) 0.023(3) 0.005(2) 0.017(2)
C41 0.031(2) 0.078(4) 0.067(3) 0.021(3) -0.007(2) -0.005(2)
C16 0.056(3) 0.064(3) 0.080(4) 0.040(3) 0.016(3) -0.008(2)
C75 0.050(3) 0.068(3) 0.072(3) 0.020(3) -0.015(2) 0.006(2)
C76 0.091(4) 0.058(3) 0.067(3) 0.032(3) -0.021(3) 0.006(3)
C93 0.069(3) 0.050(3) 0.093(4) 0.030(3) 0.029(3) 0.003(3)
C60 0.050(3) 0.089(4) 0.062(3) 0.033(3) -0.004(2) -0.032(3)
C77 0.100(5) 0.063(3) 0.069(3) 0.040(3) 0.003(3) -0.012(3)
C81 0.105(5) 0.035(2) 0.075(4) 0.015(2) 0.007(3) 0.009(3)
C95 0.038(2) 0.059(3) 0.078(4) 0.007(3) -0.012(2) -0.008(2)
C46 0.074(4) 0.044(3) 0.095(4) 0.035(3) 0.013(3) 0.011(3)
C28 0.062(3) 0.051(3) 0.067(3) 0.012(2) -0.012(3) -0.026(2)
C82 0.085(4) 0.055(3) 0.069(3) 0.032(3) 0.013(3) 0.024(3)
C64 0.057(3) 0.049(3) 0.081(4) 0.017(3) 0.006(3) -0.010(2)
C72 0.057(3) 0.049(3) 0.086(4) 0.012(3) 0.003(3) 0.012(2)
C29 0.042(3) 0.069(3) 0.077(4) 0.023(3) -0.002(2) -0.016(2)
C94 0.042(3) 0.049(3) 0.117(5) 0.017(3) 0.012(3) -0.012(2)
C54 0.088(4) 0.081(4) 0.070(4) 0.027(3) 0.000(3) 0.039(4)
C50 0.072(4) 0.053(3) 0.074(4) 0.027(3) -0.018(3) -0.007(3)
C68 0.070(4) 0.061(3) 0.080(4) 0.022(3) -0.003(3) 0.025(3)
C57 0.120(6) 0.063(4) 0.054(3) 0.011(3) -0.005(3) -0.029(4)
C59 0.078(4) 0.119(6) 0.082(5) 0.049(4) -0.019(4) -0.063(5)
C51 0.124(6) 0.060(4) 0.093(5) 0.035(4) -0.036(5) -0.020(4)
C35 0.063(3) 0.049(3) 0.062(3) 0.010(2) -0.006(2) -0.016(2)
C34 0.042(3) 0.071(3) 0.079(4) 0.021(3) -0.009(2) -0.014(2)
C71 0.051(3) 0.070(4) 0.117(6) 0.004(4) 0.004(3) 0.007(3)
C58 0.133(7) 0.077(4) 0.068(4) 0.020(3) -0.023(4) -0.064(5)
C69 0.080(5) 0.088(5) 0.097(5) 0.022(4) -0.022(4) 0.038(4)
C53 0.155(9) 0.085(5) 0.076(5) 0.012(4) -0.011(5) 0.071(6)
C52 0.194(11) 0.056(4) 0.091(6) 0.023(4) -0.040(6) 0.021(5)
C70 0.052(4) 0.088(5) 0.119(6) -0.003(4) -0.015(4) 0.024(4)
Cl1 0.202(3) 0.0908(16) 0.185(3) -0.0213(18) -0.039(3) 0.0430(19)
Cl2 0.342(7) 0.123(3) 0.345(7) -0.019(4) 0.106(6) -0.065(4)
Cl3 0.336(6) 0.172(3) 0.163(3) 0.103(3) 0.129(3) 0.125(4)
C97 0.197(15) 0.111(9) 0.218(16) -0.034(9) -0.023(12) 0.020(9)
C20 0.074(4) 0.035(2) 0.109(5) 0.030(3) -0.005(3) 0.009(2)

loop_
_atom_type_symbol
_atom_type_description
_atom_type_scat_dispersion_real
_atom_type_scat_dispersion_imag
_atom_type_scat_source
C C 0.0181 0.0091 'International Tables Vol C Tables 4.2.6.8 and 6.1.1.4'
H H 0.0000 0.0000 'International Tables Vol C Tables 4.2.6.8 and 6.1.1.4'
N N 0.0311 0.0180 'International Tables Vol C Tables 4.2.6.8 and 6.1.1.4'
Cl Cl 0.3639 0.7018 'International Tables Vol C Tables 4.2.6.8 and 6.1.1.4'
Ag Ag 0.1306 4.2820 'International Tables Vol C Tables 4.2.6.8 and 6.1.1.4'

loop_
_geom_angle_atom_site_label_1
_geom_angle_atom_site_label_2
_geom_angle_atom_site_label_3
_geom_angle
N1 Ag1 N6 175.86(13)
N1 Ag1 Ag2 61.07(9)
N6 Ag1 Ag2 116.07(9)
N3 Ag2 N2 172.28(14)
N3 Ag2 Ag1 120.17(10)
N2 Ag2 Ag1 60.64(9)
N4 Ag3 N5 169.85(14)
C4 N4 N3 107.8(3)
C4 N4 Ag3 133.6(3)
N3 N4 Ag3 116.7(2)
C5 N5 N6 108.8(3)
C5 N5 Ag3 129.0(3)
N6 N5 Ag3 120.6(2)
C6 N6 N5 107.5(3)
C6 N6 Ag1 130.8(3)
N5 N6 Ag1 120.9(2)
C1 N1 N2 107.8(3)
C1 N1 Ag1 135.5(3)
N2 N1 Ag1 116.7(2)
C2 N2 N1 108.7(3)
C2 N2 Ag2 129.1(3)
N1 N2 Ag2 119.1(2)
N7 Ag4 N12 173.93(14)
N8 Ag5 N9 175.95(15)
N8 Ag5 Ag6 120.62(10)
N9 Ag5 Ag6 60.59(9)
N11 Ag6 N10 174.60(15)
N11 Ag6 Ag5 117.19(10)
N10 Ag6 Ag5 61.43(9)
C9 N9 N10 108.8(3)
C9 N9 Ag5 131.6(3)
N10 N9 Ag5 118.2(2)
C7 N7 N8 107.4(3)
C7 N7 Ag4 137.2(3)
N8 N7 Ag4 114.8(2)
C8 N8 N7 108.7(3)
C8 N8 Ag5 126.4(3)
N7 N8 Ag5 123.8(3)
C12 N12 N11 107.7(3)
C12 N12 Ag4 131.2(3)
N11 N12 Ag4 121.0(2)
C11 N11 N12 108.7(3)
C11 N11 Ag6 128.4(3)
N12 N11 Ag6 122.9(2)
C10 N10 N9 108.7(3)
C10 N10 Ag6 133.4(3)
N9 N10 Ag6 117.0(2)
N9 C9 C21 109.3(4)
N9 C9 C73 120.1(4)
C21 C9 C73 130.5(4)
C86 C85 C90 118.7(4)
C86 C85 C11 120.8(4)
C90 C85 C11 120.5(4)
N11 C11 C23 109.3(3)
N11 C11 C85 121.8(4)
C23 C11 C85 128.8(4)
C3 N3 N4 108.7(3)
C3 N3 Ag2 129.8(3)
N4 N3 Ag2 121.5(3)
C12 C23 C11 104.4(3)
C12 C23 C24 127.3(4)
C11 C23 C24 128.0(4)
N2 C2 C13 109.6(4)
N2 C2 C31 120.9(4)
C13 C2 C31 129.4(4)
C84 C79 C80 117.3(4)
C84 C79 C10 120.7(4)
C80 C79 C10 122.0(4)
C9 C21 C10 104.3(3)
C9 C21 C22 127.3(4)
C10 C21 C22 128.4(4)
C36 C31 C32 117.1(4)
C36 C31 C2 122.2(4)
C32 C31 C2 120.7(4)
N4 C4 C15 109.7(4)
N4 C4 C43 121.2(4)
C15 C4 C43 128.8(4)
N3 C3 C15 109.4(4)
N3 C3 C37 121.5(4)
C15 C3 C37 129.1(4)
C3 C15 C4 104.4(4)
C3 C15 C16 127.5(4)
C4 C15 C16 128.1(4)
N7 C7 C19 109.8(4)
N7 C7 C61 122.8(4)
C19 C7 C61 127.4(4)
C66 C61 C62 119.2(4)
C66 C61 C7 121.2(4)
C62 C61 C7 119.6(4)
N12 C12 C23 109.8(3)
N12 C12 C91 121.7(4)
C23 C12 C91 128.4(4)
C44 C43 C48 118.3(4)
C44 C43 C4 122.6(4)
C48 C43 C4 119.1(4)
C2 C13 C1 103.8(3)
C2 C13 C14 128.3(4)
C1 C13 C14 127.6(4)
N10 C10 C21 108.8(4)
N10 C10 C79 120.4(4)
C21 C10 C79 130.8(4)
C78 C73 C74 118.2(4)
C78 C73 C9 119.8(4)
C74 C73 C9 122.0(4)
N5 C5 C17 109.1(4)
N5 C5 C49 122.5(4)
C17 C5 C49 128.4(4)
C30 C25 C26 118.4(4)
C30 C25 C1 121.8(4)
C26 C25 C1 119.8(4)
N6 C6 C17 109.7(4)
N6 C6 C55 120.5(4)
C17 C6 C55 129.6(4)
C87 C86 C85 120.5(5)
C27 C26 C25 120.6(5)
C79 C84 C83 121.6(4)
C6 C17 C5 105.0(4)
C6 C17 C18 128.0(4)
C5 C17 C18 126.6(5)
C56 C55 C60 117.8(5)
C56 C55 C6 120.7(4)
C60 C55 C6 121.5(5)
C92 C91 C96 118.6(4)
C92 C91 C12 121.9(4)
C96 C91 C12 119.5(4)
N8 C8 C19 109.6(4)
N8 C8 C67 120.5(4)
C19 C8 C67 129.8(4)
C75 C74 C73 121.1(5)
N1 C1 C13 110.0(3)
N1 C1 C25 122.3(4)
C13 C1 C25 127.6(4)
C63 C62 C61 119.7(5)
C42 C37 C38 117.7(4)
C42 C37 C3 120.5(4)
C38 C37 C3 121.8(4)
C43 C48 C47 121.4(5)
C35 C36 C31 121.5(5)
C25 C30 C29 120.6(5)
C61 C66 C65 120.0(5)
C95 C96 C91 119.9(5)
C28 C27 C26 120.4(5)
C81 C80 C79 120.3(5)
C82 C83 C84 120.6(5)
C77 C78 C73 121.0(5)
C39 C38 C37 120.5(4)
C50 C49 C54 119.5(6)
C50 C49 C5 119.9(5)
C54 C49 C5 120.5(5)
C46 C47 C48 119.7(5)
C33 C32 C31 121.4(5)
C41 C42 C37 121.4(5)
C89 C88 C87 119.5(5)
C89 C90 C85 120.1(5)
C72 C67 C68 119.5(5)
C72 C67 C8 119.9(5)
C68 C67 C8 120.5(5)
C88 C89 C90 120.8(5)
C55 C56 C57 120.4(6)
C34 C33 C32 120.4(5)
C43 C44 C45 119.8(5)
C40 C39 C38 121.0(5)
C64 C63 C62 121.1(5)
C46 C45 C44 121.0(5)
C88 C87 C86 120.4(5)
C64 C65 C66 120.5(5)
C93 C92 C91 120.7(5)
C8 C19 C7 104.4(4)
C8 C19 C20 127.9(4)
C7 C19 C20 127.5(4)
C39 C40 C41 119.7(5)
C42 C41 C40 119.7(4)
C76 C75 C74 120.2(5)
C75 C76 C77 119.9(5)
C94 C93 C92 120.1(5)
C59 C60 C55 120.0(7)
C78 C77 C76 119.7(5)
C82 C81 C80 121.1(5)
C94 C95 C96 120.7(5)
C45 C46 C47 119.8(5)
C29 C28 C27 119.2(5)
C83 C82 C81 119.1(5)
C63 C64 C65 119.6(5)
C67 C72 C71 119.4(6)
C28 C29 C30 120.8(5)
C95 C94 C93 120.0(5)
C49 C54 C53 119.3(8)
C49 C50 C51 120.4(7)
C67 C68 C69 119.3(7)
C58 C57 C56 120.7(8)
C58 C59 C60 121.5(6)
C52 C51 C50 118.9(8)
C34 C35 C36 120.6(5)
C35 C34 C33 119.1(5)
C70 C71 C72 120.6(8)
C57 C58 C59 119.5(6)
C70 C69 C68 120.9(7)
C52 C53 C54 120.9(8)
C53 C52 C51 121.0(7)
C71 C70 C69 120.2(6)
Cl1 C97 Cl3 121.0(9)
Cl1 C97 Cl2 115.0(10)
Cl3 C97 Cl2 116.1(8)

loop_
_geom_bond_atom_site_label_1
_geom_bond_atom_site_label_2
_geom_bond_distance
Ag1 N1 2.087(3)
Ag1 N6 2.089(3)
Ag1 Ag2 3.3683(4)
Ag2 N3 2.059(3)
Ag2 N2 2.068(3)
Ag3 N4 2.071(3)
Ag3 N5 2.090(3)
N4 C4 1.344(5)
N4 N3 1.370(5)
N5 C5 1.354(5)
N5 N6 1.363(5)
N6 C6 1.362(5)
N1 C1 1.342(5)
N1 N2 1.368(5)
N2 C2 1.342(5)
Ag4 N7 2.082(3)
Ag4 N12 2.092(3)
Ag5 N8 2.076(3)
Ag5 N9 2.084(3)
Ag5 Ag6 3.3417(4)
Ag6 N11 2.067(3)
Ag6 N10 2.073(3)
N9 C9 1.339(5)
N9 N10 1.353(5)
N7 C7 1.354(5)
N7 N8 1.374(5)
N8 C8 1.345(5)
N12 C12 1.355(5)
N12 N11 1.372(5)
N11 C11 1.350(5)
N10 C10 1.346(5)
C9 C21 1.400(6)
C9 C73 1.476(6)
C85 C86 1.385(6)
C85 C90 1.389(6)
C85 C11 1.481(5)
C11 C23 1.405(6)
N3 C3 1.346(5)
C23 C12 1.401(6)
C23 C24 1.494(5)
C2 C13 1.401(5)
C2 C31 1.472(6)
C79 C84 1.378(6)
C79 C80 1.403(6)
C79 C10 1.463(6)
C21 C10 1.408(6)
C21 C22 1.502(5)
C31 C36 1.388(6)
C31 C32 1.394(6)
C4 C15 1.403(6)
C4 C43 1.471(6)
C3 C15 1.394(6)
C3 C37 1.473(6)
C15 C16 1.492(6)
C7 C19 1.403(6)
C7 C61 1.476(6)
C61 C66 1.384(7)
C61 C62 1.397(6)
C12 C91 1.468(5)
C43 C44 1.379(7)
C43 C48 1.386(7)
C13 C1 1.407(6)
C13 C14 1.497(6)
C73 C78 1.384(6)
C73 C74 1.385(6)
C5 C17 1.396(6)
C5 C49 1.472(7)
C25 C30 1.373(6)
C25 C26 1.392(6)
C25 C1 1.480(5)
C6 C17 1.390(6)
C6 C55 1.475(6)
C86 C87 1.385(6)
C26 C27 1.384(7)
C84 C83 1.379(7)
C17 C18 1.504(6)
C55 C56 1.380(8)
C55 C60 1.393(7)
C91 C92 1.389(6)
C91 C96 1.399(6)
C8 C19 1.395(6)
C8 C67 1.479(6)
C74 C75 1.380(7)
C62 C63 1.388(7)
C37 C42 1.386(6)
C37 C38 1.403(6)
C48 C47 1.392(7)
C36 C35 1.380(7)
C30 C29 1.392(6)
C66 C65 1.390(7)
C96 C95 1.397(7)
C27 C28 1.379(8)
C80 C81 1.381(7)
C83 C82 1.368(7)
C78 C77 1.382(8)
C38 C39 1.372(7)
C49 C50 1.389(8)
C49 C54 1.392(8)
C47 C46 1.372(8)
C32 C33 1.380(7)
C42 C41 1.376(7)
C88 C89 1.370(8)
C88 C87 1.373(8)
C90 C89 1.385(7)
C67 C72 1.381(8)
C67 C68 1.387(8)
C56 C57 1.397(7)
C33 C34 1.378(8)
C44 C45 1.408(8)
C39 C40 1.364(7)
C63 C64 1.363(8)
C45 C46 1.359(9)
C65 C64 1.380(8)
C92 C93 1.387(7)
C19 C20 1.501(6)
C40 C41 1.385(8)
C75 C76 1.363(9)
C76 C77 1.388(9)
C93 C94 1.382(9)
C60 C59 1.379(9)
C81 C82 1.368(8)
C95 C94 1.361(9)
C28 C29 1.365(8)
C72 C71 1.411(8)
C54 C53 1.394(10)
C50 C51 1.399(8)
C68 C69 1.392(9)
C57 C58 1.347(11)
C59 C58 1.356(11)
C51 C52 1.387(13)
C35 C34 1.372(8)
C71 C70 1.345(12)
C69 C70 1.365(11)
C53 C52 1.353(14)
Cl1 C97 1.595(11)
Cl2 C97 1.671(15)
Cl3 C97 1.643(14)
